data_7106275
loop_
_publ_author_name
'Mihai Raducan'
'Carles Rodriguez-Escrich'
'Xacobe C. Cambeiro'
'Eduardo C. Escudero-Adan'
'Miquel A. Pericas'
'Antonio M. Echavarren'

_publ_section_title
;
 A Multipurpose Gold(I) Precatalyst
;
_journal_name_full Chem.Commun.
_journal_page_first 4893
_journal_paper_doi 10.1039/c1cc10293a
_journal_volume 47
_journal_year 2011
_chemical_formula_sum 'C15 H16.5 Ag0.75 F4.5 N1.5 O4.5 Sb0.75'
_chemical_formula_weight 547.51
_space_group_IT_number 2
_symmetry_cell_setting triclinic
_symmetry_space_group_name_Hall '-P 1'
_symmetry_space_group_name_H-M 'P -1'
_atom_sites_solution_hydrogens geom
_atom_sites_solution_primary direct
_atom_sites_solution_secondary difmap
_audit_creation_method SHELXL-97
_cell_angle_alpha 111.6910(10)
_cell_angle_beta 107.540(2)
_cell_angle_gamma 97.984(2)
_cell_formula_units_Z 4
_cell_length_a 12.2042(8)
_cell_length_b 13.0515(4)
_cell_length_c 13.7709(5)
_cell_measurement_reflns_used 2052
_cell_measurement_temperature 100(2)
_cell_measurement_theta_max 35.54
_cell_measurement_theta_min 3.16
_cell_volume 1864.24(16)
_computing_cell_refinement 'Bruker APEX2 v2009.1-0'
_computing_data_collection 'Bruker APEX2 v2009.1-0'
_computing_data_reduction 'Bruker SAINT V7.60A'
_computing_molecular_graphics 'Bruker SHELXTL'
_computing_publication_material 'Bruker SHELXTL'
_computing_structure_refinement 'SHELXS-97 (Sheldrick, 2008)'
_computing_structure_solution 'SHELXS-97 (Sheldrick, 2008)'
_diffrn_ambient_temperature 100(2)
_diffrn_detector_area_resol_mean 512
_diffrn_detector_type '4K CCD area detector APEX II'
_diffrn_measured_fraction_theta_full 0.944
_diffrn_measured_fraction_theta_max 0.944
_diffrn_measurement_device_type 'Kappa 4-axis goniometer bruker-nonius'
_diffrn_measurement_method
;
Fullsphere data collection, phi and omega scans
;
_diffrn_measurement_specimen_support 'magnetic support whith 10 micron nylon fiber cryoloop'
_diffrn_radiation_monochromator 'Multilayer Montel 200 mirrors'
_diffrn_radiation_type MoK\a
_diffrn_radiation_wavelength 0.71073
_diffrn_reflns_av_R_equivalents 0.0195
_diffrn_reflns_av_sigmaI/netI 0.0205
_diffrn_reflns_limit_h_max 17
_diffrn_reflns_limit_h_min -17
_diffrn_reflns_limit_k_max 18
_diffrn_reflns_limit_k_min -18
_diffrn_reflns_limit_l_max 19
_diffrn_reflns_limit_l_min -18
_diffrn_reflns_number 28399
_diffrn_reflns_theta_full 30.50
_diffrn_reflns_theta_max 30.50
_diffrn_reflns_theta_min 1.75
_diffrn_source 'rotating anode X-ray tube'
_diffrn_source_current 70
_diffrn_source_power 50
_diffrn_source_size '3 mm x 0.3 mm fine focus'
_diffrn_source_type 'Bruker-Nonius FR 591'
_exptl_absorpt_coefficient_mu 1.958
_exptl_absorpt_correction_T_max 1.0
_exptl_absorpt_correction_T_min 0.61
_exptl_absorpt_correction_type empirical
_exptl_absorpt_process_details
;
SADABS Version 2008/1 Bruker-Nonius
Blessing, Acta Cryst. (1995) A51 33-38
;
_exptl_crystal_colour colourless
_exptl_crystal_density_diffrn 1.951
_exptl_crystal_density_method 'not measured'
_exptl_crystal_description Block
_exptl_crystal_F_000 1068
_exptl_crystal_size_max 0.40
_exptl_crystal_size_mid 0.20
_exptl_crystal_size_min 0.10
_refine_diff_density_max 0.737
_refine_diff_density_min -0.608
_refine_diff_density_rms 0.067
_refine_ls_extinction_method none
_refine_ls_goodness_of_fit_ref 1.033
_refine_ls_hydrogen_treatment noref
_refine_ls_matrix_type full
_refine_ls_number_parameters 499
_refine_ls_number_reflns 10737
_refine_ls_number_restraints 0
_refine_ls_restrained_S_all 1.033
_refine_ls_R_factor_all 0.0195
_refine_ls_R_factor_gt 0.0183
_refine_ls_shift/su_max 0.002
_refine_ls_shift/su_mean 0.000
_refine_ls_structure_factor_coef Fsqd
_refine_ls_weighting_details 'calc w=1/[\s^2^(Fo^2^)+(0.0247P)^2^+0.8236P] where P=(Fo^2^+2Fc^2^)/3'
_refine_ls_weighting_scheme calc
_refine_ls_wR_factor_gt 0.0484
_refine_ls_wR_factor_ref 0.0491
_reflns_number_gt 10205
_reflns_number_total 10737
_reflns_threshold_expression >2sigma(I)
_cod_data_source_file c1cc10293a.txt
_cod_data_source_block mr360p-1
_cod_depositor_comments
;
The following automatic conversions were performed:

'_symmetry_cell_setting' value 'Triclinic' changed to 'triclinic'
according to the built-in table from CIF Core dictionary named
'cif_core.dic' version 2.4.1 from 2010-06-29.

Automatic conversion script
Id: cif_fix_values 1646 2011-03-28 12:23:43Z adriana 

The following automatic conversions were performed:

data name '_diffrn_measurement_specimen_suppport' was replaced with
'_diffrn_measurement_specimen_support' as specified in the
replacement file 'data/replacement-values/replacement_tags.lst'.

Automatic conversion script
Id: cif_correct_tags 9268 2022-04-12 08:56:07Z antanas 
;
_cod_original_cell_volume 1864.24(15)
_cod_original_sg_symbol_H-M P-1
_cod_original_formula_sum 'C15 H16.50 Ag0.75 F4.50 N1.50 O4.50 Sb0.75'
_cod_database_code 7106275

loop_
_symmetry_equiv_pos_as_xyz
'x, y, z'
'-x, -y, -z'

loop_
_atom_site_label
_atom_site_type_symbol
_atom_site_fract_x
_atom_site_fract_y
_atom_site_fract_z
_atom_site_U_iso_or_equiv
_atom_site_adp_type
_atom_site_occupancy
_atom_site_symmetry_multiplicity
_atom_site_calc_flag
_atom_site_refinement_flags
_atom_site_disorder_assembly
_atom_site_disorder_group
Ag1A Ag 0.216708(9) 0.250687(9) 0.470636(10) 0.02123(3) Uani 1 1 d . . .
Ag1B Ag 0.5000 0.5000 0.0000 0.01967(3) Uani 1 2 d S . .
C1A C -0.00698(12) 0.13928(11) 0.51365(12) 0.0188(2) Uani 1 1 d . . .
C2A C -0.11192(11) 0.08165(11) 0.51750(12) 0.0177(2) Uani 1 1 d . . .
C3A C -0.20047(12) -0.00712(11) 0.41674(12) 0.0175(2) Uani 1 1 d . . .
C4A C -0.30365(12) -0.06428(11) 0.41859(12) 0.0185(2) Uani 1 1 d . . .
H4A H -0.3643 -0.1229 0.3509 0.022 Uiso 1 1 calc R . .
C5A C -0.31675(11) -0.03384(10) 0.52238(12) 0.0173(2) Uani 1 1 d . . .
C6A C -0.22897(12) 0.05054(11) 0.62415(12) 0.0187(2) Uani 1 1 d . . .
H6A H -0.2391 0.0682 0.6937 0.022 Uiso 1 1 calc R . .
C7A C -0.12596(12) 0.10817(11) 0.62069(12) 0.0181(2) Uani 1 1 d . . .
C8A C -0.25379(14) -0.12945(13) 0.22174(13) 0.0267(3) Uani 1 1 d . . .
H8A1 H -0.2634 -0.1973 0.2366 0.040 Uiso 1 1 calc R . .
H8A2 H -0.2204 -0.1424 0.1632 0.040 Uiso 1 1 calc R . .
H8A3 H -0.3319 -0.1156 0.1957 0.040 Uiso 1 1 calc R . .
C9A C -0.44333(14) -0.06648(12) 0.61709(14) 0.0254(3) Uani 1 1 d . . .
H9A1 H -0.3810 -0.0793 0.6720 0.038 Uiso 1 1 calc R . .
H9A2 H -0.5218 -0.1153 0.5998 0.038 Uiso 1 1 calc R . .
H9A3 H -0.4427 0.0144 0.6490 0.038 Uiso 1 1 calc R . .
C10A C -0.03485(14) 0.20975(14) 0.82136(13) 0.0293(3) Uani 1 1 d . . .
H10A H -0.1034 0.2379 0.8296 0.044 Uiso 1 1 calc R . .
H10B H 0.0395 0.2669 0.8804 0.044 Uiso 1 1 calc R . .
H10C H -0.0414 0.1375 0.8286 0.044 Uiso 1 1 calc R . .
C11A C 0.39566(12) 0.35783(11) 0.38048(12) 0.0197(2) Uani 1 1 d . . .
C12A C 0.46949(12) 0.41743(11) 0.34456(12) 0.0186(2) Uani 1 1 d . . .
C13A C 0.55959(12) 0.37441(11) 0.31451(12) 0.0191(2) Uani 1 1 d . . .
C14A C 0.63299(12) 0.43297(11) 0.28045(12) 0.0196(2) Uani 1 1 d . . .
H14A H 0.6946 0.4048 0.2605 0.023 Uiso 1 1 calc R . .
C15A C 0.61320(12) 0.53456(11) 0.27647(12) 0.0189(2) Uani 1 1 d . . .
C16A C 0.52307(12) 0.57889(11) 0.30457(12) 0.0198(2) Uani 1 1 d . . .
H16A H 0.5114 0.6477 0.3000 0.024 Uiso 1 1 calc R . .
C17A C 0.45132(12) 0.52004(11) 0.33918(12) 0.0188(2) Uani 1 1 d . . .
C18A C 0.65627(15) 0.22463(14) 0.29101(17) 0.0316(3) Uani 1 1 d . . .
H18A H 0.6481 0.2156 0.2151 0.047 Uiso 1 1 calc R . .
H18B H 0.6461 0.1493 0.2920 0.047 Uiso 1 1 calc R . .
H18C H 0.7359 0.2752 0.3457 0.047 Uiso 1 1 calc R . .
C19A C 0.78256(12) 0.56804(13) 0.22616(14) 0.0235(3) Uani 1 1 d . . .
H19A H 0.8356 0.5657 0.2943 0.035 Uiso 1 1 calc R . .
H19B H 0.8255 0.6252 0.2103 0.035 Uiso 1 1 calc R . .
H19C H 0.7571 0.4922 0.1619 0.035 Uiso 1 1 calc R . .
C20A C 0.33759(14) 0.65498(13) 0.36374(16) 0.0289(3) Uani 1 1 d . . .
H20A H 0.4105 0.7196 0.4092 0.043 Uiso 1 1 calc R . .
H20B H 0.2748 0.6721 0.3926 0.043 Uiso 1 1 calc R . .
H20C H 0.3106 0.6429 0.2847 0.043 Uiso 1 1 calc R . .
C1B C 0.29441(12) 0.37320(11) 0.05365(12) 0.0185(2) Uani 1 1 d . . .
C2B C 0.22454(12) 0.30702(11) 0.08724(12) 0.0176(2) Uani 1 1 d . . .
C3B C 0.13631(12) 0.34408(11) 0.12555(12) 0.0188(2) Uani 1 1 d . . .
C4B C 0.07065(13) 0.27872(12) 0.15991(13) 0.0223(3) Uani 1 1 d . . .
H4B H 0.0108 0.3033 0.1860 0.027 Uiso 1 1 calc R . .
C5B C 0.09510(13) 0.17588(12) 0.15506(13) 0.0228(3) Uani 1 1 d . . .
C6B C 0.18253(13) 0.13648(11) 0.11745(13) 0.0221(3) Uani 1 1 d . . .
H6B H 0.1968 0.0660 0.1148 0.026 Uiso 1 1 calc R . .
C7B C 0.24753(12) 0.20293(11) 0.08426(12) 0.0191(2) Uani 1 1 d . . .
C8B C 0.04098(15) 0.49257(14) 0.17323(17) 0.0333(4) Uani 1 1 d . . .
H8B1 H -0.0405 0.4409 0.1283 0.050 Uiso 1 1 calc R . .
H8B2 H 0.0431 0.5677 0.1727 0.050 Uiso 1 1 calc R . .
H8B3 H 0.0649 0.5017 0.2512 0.050 Uiso 1 1 calc R . .
C9B C -0.05719(15) 0.13817(16) 0.22281(17) 0.0341(4) Uani 1 1 d . . .
H9B1 H -0.0260 0.2141 0.2876 0.051 Uiso 1 1 calc R . .
H9B2 H -0.0913 0.0813 0.2442 0.051 Uiso 1 1 calc R . .
H9B3 H -0.1195 0.1404 0.1597 0.051 Uiso 1 1 calc R . .
C10B C 0.37034(16) 0.07823(13) 0.04979(15) 0.0297(3) Uani 1 1 d . . .
H103 H 0.3966 0.0857 0.1273 0.045 Uiso 1 1 calc R . .
H102 H 0.4361 0.0707 0.0232 0.045 Uiso 1 1 calc R . .
H101 H 0.3017 0.0099 0.0003 0.045 Uiso 1 1 calc R . .
F1B F 0.43409(13) 0.68607(11) 0.01826(13) 0.0544(4) Uani 1 1 d . . .
F2B F 0.27662(15) 0.77889(12) -0.06825(11) 0.0587(4) Uani 1 1 d . . .
F3B F 0.47152(10) 0.91106(9) 0.11780(13) 0.0483(3) Uani 1 1 d . . .
F4B F 0.25897(9) 0.88215(8) 0.12728(9) 0.02841(19) Uani 1 1 d . . .
F5B F 0.41583(12) 0.78570(9) 0.21621(10) 0.0453(3) Uani 1 1 d . . .
F6B F 0.22242(10) 0.65626(9) 0.03593(12) 0.0486(3) Uani 1 1 d . . .
F1A F -0.08207(9) 0.40890(8) 0.34345(8) 0.02962(19) Uani 1 1 d . . .
F2A F 0.12619(9) 0.43341(8) 0.49548(9) 0.0325(2) Uani 1 1 d . . .
F3A F 0.07393(10) 0.61538(8) 0.47109(10) 0.0335(2) Uani 1 1 d . . .
N1A N 0.07710(11) 0.18395(10) 0.50812(11) 0.0223(2) Uani 1 1 d . . .
N2A N 0.33609(11) 0.31034(10) 0.40953(11) 0.0226(2) Uani 1 1 d . . .
N1B N 0.35268(11) 0.42266(10) 0.02488(12) 0.0226(2) Uani 1 1 d . . .
O1A O -0.17403(9) -0.03114(9) 0.32387(9) 0.02226(19) Uani 1 1 d . . .
O2A O -0.42059(9) -0.09467(8) 0.51526(9) 0.02144(19) Uani 1 1 d . . .
O3A O -0.03377(9) 0.19068(9) 0.71240(9) 0.0237(2) Uani 1 1 d . . .
O4A O 0.56637(9) 0.27420(9) 0.32066(10) 0.0244(2) Uani 1 1 d . . .
O5A O 0.67903(9) 0.59886(9) 0.24378(10) 0.0235(2) Uani 1 1 d . . .
O6A O 0.36239(9) 0.55285(9) 0.37060(10) 0.0243(2) Uani 1 1 d . . .
O1B O 0.12230(9) 0.44477(9) 0.12534(10) 0.0244(2) Uani 1 1 d . . .
O2B O 0.03839(11) 0.10698(10) 0.18907(11) 0.0308(2) Uani 1 1 d . . .
O3B O 0.33599(10) 0.17829(9) 0.04761(10) 0.0237(2) Uani 1 1 d . . .
Sb1B Sb 0.346135(8) 0.782512(7) 0.074175(8) 0.02031(3) Uani 1 1 d . . .
Sb1A Sb 0.0000 0.5000 0.5000 0.01994(3) Uani 1 2 d S . .

loop_
_atom_site_aniso_label
_atom_site_aniso_U_11
_atom_site_aniso_U_22
_atom_site_aniso_U_33
_atom_site_aniso_U_23
_atom_site_aniso_U_13
_atom_site_aniso_U_12
Ag1A 0.01806(5) 0.02340(5) 0.02821(6) 0.01339(4) 0.01423(4) 0.00520(4)
Ag1B 0.02036(6) 0.01931(6) 0.02530(8) 0.01386(6) 0.01108(6) 0.00616(5)
C1A 0.0192(6) 0.0190(5) 0.0196(7) 0.0090(5) 0.0086(5) 0.0048(4)
C2A 0.0160(5) 0.0187(5) 0.0189(7) 0.0085(5) 0.0084(5) 0.0017(4)
C3A 0.0184(5) 0.0194(5) 0.0167(6) 0.0092(5) 0.0082(5) 0.0039(4)
C4A 0.0179(5) 0.0185(5) 0.0177(7) 0.0073(5) 0.0073(5) 0.0019(4)
C5A 0.0162(5) 0.0171(5) 0.0204(7) 0.0093(5) 0.0087(5) 0.0028(4)
C6A 0.0184(5) 0.0200(5) 0.0186(7) 0.0085(5) 0.0098(5) 0.0020(4)
C7A 0.0167(5) 0.0186(5) 0.0179(7) 0.0074(5) 0.0073(5) 0.0015(4)
C8A 0.0270(7) 0.0290(7) 0.0182(7) 0.0060(6) 0.0095(6) 0.0010(5)
C9A 0.0256(7) 0.0252(6) 0.0236(8) 0.0069(5) 0.0154(6) -0.0010(5)
C10A 0.0260(7) 0.0358(8) 0.0156(7) 0.0070(6) 0.0053(6) -0.0042(6)
C11A 0.0173(5) 0.0208(6) 0.0161(6) 0.0048(5) 0.0060(5) 0.0014(4)
C12A 0.0161(5) 0.0210(6) 0.0161(6) 0.0072(5) 0.0062(5) 0.0002(4)
C13A 0.0181(5) 0.0198(5) 0.0188(7) 0.0089(5) 0.0073(5) 0.0021(4)
C14A 0.0175(5) 0.0224(6) 0.0201(7) 0.0107(5) 0.0084(5) 0.0028(4)
C15A 0.0173(5) 0.0220(6) 0.0163(7) 0.0095(5) 0.0058(5) 0.0003(4)
C16A 0.0193(6) 0.0209(6) 0.0177(7) 0.0083(5) 0.0065(5) 0.0026(5)
C17A 0.0166(5) 0.0206(5) 0.0148(6) 0.0050(5) 0.0055(5) 0.0012(4)
C18A 0.0302(7) 0.0297(7) 0.0487(11) 0.0229(7) 0.0244(8) 0.0119(6)
C19A 0.0192(6) 0.0288(7) 0.0279(8) 0.0165(6) 0.0116(6) 0.0052(5)
C20A 0.0259(7) 0.0228(6) 0.0359(9) 0.0081(6) 0.0149(7) 0.0065(5)
C1B 0.0182(5) 0.0184(5) 0.0175(6) 0.0082(5) 0.0049(5) 0.0045(4)
C2B 0.0183(5) 0.0175(5) 0.0163(6) 0.0086(5) 0.0054(5) 0.0024(4)
C3B 0.0179(5) 0.0195(5) 0.0186(7) 0.0095(5) 0.0056(5) 0.0036(4)
C4B 0.0208(6) 0.0242(6) 0.0234(7) 0.0117(5) 0.0099(5) 0.0036(5)
C5B 0.0244(6) 0.0224(6) 0.0220(7) 0.0121(5) 0.0088(5) 0.0008(5)
C6B 0.0286(7) 0.0181(5) 0.0203(7) 0.0099(5) 0.0094(6) 0.0043(5)
C7B 0.0225(6) 0.0184(5) 0.0154(6) 0.0074(5) 0.0067(5) 0.0043(5)
C8B 0.0283(7) 0.0282(7) 0.0486(11) 0.0162(7) 0.0196(8) 0.0134(6)
C9B 0.0291(8) 0.0426(9) 0.0397(10) 0.0260(8) 0.0177(7) 0.0038(7)
C10B 0.0393(8) 0.0251(7) 0.0334(9) 0.0154(6) 0.0187(7) 0.0164(6)
F1B 0.0706(9) 0.0453(6) 0.0832(11) 0.0371(7) 0.0527(8) 0.0437(7)
F2B 0.1014(11) 0.0697(8) 0.0243(6) 0.0257(6) 0.0290(7) 0.0548(9)
F3B 0.0302(5) 0.0370(5) 0.1019(11) 0.0462(7) 0.0337(6) 0.0163(4)
F4B 0.0320(5) 0.0285(4) 0.0336(6) 0.0135(4) 0.0222(4) 0.0133(4)
F5B 0.0618(8) 0.0322(5) 0.0301(6) 0.0180(5) -0.0011(5) 0.0082(5)
F6B 0.0352(6) 0.0252(5) 0.0622(9) 0.0095(5) 0.0063(6) -0.0045(4)
F1A 0.0285(4) 0.0322(5) 0.0221(5) 0.0075(4) 0.0069(4) 0.0091(4)
F2A 0.0277(5) 0.0343(5) 0.0355(6) 0.0123(4) 0.0113(4) 0.0186(4)
F3A 0.0373(5) 0.0298(5) 0.0362(6) 0.0180(4) 0.0142(5) 0.0072(4)
N1A 0.0206(5) 0.0236(5) 0.0268(7) 0.0129(5) 0.0124(5) 0.0056(4)
N2A 0.0198(5) 0.0240(5) 0.0223(6) 0.0083(5) 0.0100(5) 0.0023(4)
N1B 0.0224(5) 0.0236(5) 0.0253(7) 0.0134(5) 0.0101(5) 0.0063(4)
O1A 0.0237(5) 0.0245(5) 0.0170(5) 0.0073(4) 0.0108(4) 0.0005(4)
O2A 0.0194(4) 0.0216(4) 0.0201(5) 0.0060(4) 0.0107(4) -0.0024(3)
O3A 0.0189(4) 0.0277(5) 0.0163(5) 0.0053(4) 0.0062(4) -0.0040(4)
O4A 0.0248(5) 0.0236(5) 0.0335(6) 0.0166(4) 0.0173(5) 0.0068(4)
O5A 0.0214(5) 0.0273(5) 0.0300(6) 0.0181(4) 0.0141(4) 0.0059(4)
O6A 0.0222(5) 0.0249(5) 0.0279(6) 0.0105(4) 0.0138(4) 0.0063(4)
O1B 0.0242(5) 0.0225(5) 0.0334(6) 0.0160(4) 0.0139(5) 0.0094(4)
O2B 0.0347(6) 0.0294(5) 0.0381(7) 0.0215(5) 0.0202(5) 0.0048(4)
O3B 0.0313(5) 0.0238(5) 0.0257(6) 0.0144(4) 0.0167(5) 0.0128(4)
Sb1B 0.02417(5) 0.01949(4) 0.02186(5) 0.01059(4) 0.01139(4) 0.00937(3)
Sb1A 0.02021(6) 0.02040(6) 0.02037(7) 0.00890(5) 0.00748(5) 0.00974(4)

loop_
_atom_type_symbol
_atom_type_description
_atom_type_scat_dispersion_real
_atom_type_scat_dispersion_imag
_atom_type_scat_source
C C 0.0033 0.0016 'International Tables Vol C Tables 4.2.6.8 and 6.1.1.4'
H H 0.0000 0.0000 'International Tables Vol C Tables 4.2.6.8 and 6.1.1.4'
N N 0.0061 0.0033 'International Tables Vol C Tables 4.2.6.8 and 6.1.1.4'
O O 0.0106 0.0060 'International Tables Vol C Tables 4.2.6.8 and 6.1.1.4'
F F 0.0171 0.0103 'International Tables Vol C Tables 4.2.6.8 and 6.1.1.4'
Ag Ag -0.8971 1.1015 'International Tables Vol C Tables 4.2.6.8 and 6.1.1.4'
Sb Sb -0.5866 1.5461 'International Tables Vol C Tables 4.2.6.8 and 6.1.1.4'

loop_
_geom_angle_atom_site_label_1
_geom_angle_atom_site_label_2
_geom_angle_atom_site_label_3
_geom_angle
_geom_angle_site_symmetry_1
_geom_angle_site_symmetry_3
_geom_angle_publ_flag
N2A Ag1A N1A 171.39(5) . . ?
N1B Ag1B N1B 180.0 . 2_665 ?
N1A C1A C2A 178.45(16) . . ?
C7A C2A C3A 119.84(11) . . ?
C7A C2A C1A 120.75(12) . . ?
C3A C2A C1A 119.34(12) . . ?
O1A C3A C4A 124.76(13) . . ?
O1A C3A C2A 114.96(11) . . ?
C4A C3A C2A 120.27(12) . . ?
C3A C4A C5A 118.61(12) . . ?
O2A C5A C6A 123.33(12) . . ?
O2A C5A C4A 114.09(12) . . ?
C6A C5A C4A 122.57(11) . . ?
C7A C6A C5A 118.10(12) . . ?
O3A C7A C6A 124.38(12) . . ?
O3A C7A C2A 115.07(11) . . ?
C6A C7A C2A 120.54(13) . . ?
N2A C11A C12A 179.68(15) . . ?
C13A C12A C17A 120.32(11) . . ?
C13A C12A C11A 120.19(12) . . ?
C17A C12A C11A 119.49(11) . . ?
O4A C13A C14A 124.75(12) . . ?
O4A C13A C12A 114.77(11) . . ?
C14A C13A C12A 120.48(12) . . ?
C13A C14A C15A 117.88(12) . . ?
O5A C15A C14A 123.10(11) . . ?
O5A C15A C16A 113.92(11) . . ?
C14A C15A C16A 122.97(11) . . ?
C17A C16A C15A 118.44(12) . . ?
O6A C17A C16A 125.31(12) . . ?
O6A C17A C12A 114.78(11) . . ?
C16A C17A C12A 119.90(12) . . ?
N1B C1B C2B 177.05(14) . . ?
C3B C2B C7B 119.89(11) . . ?
C3B C2B C1B 121.59(11) . . ?
C7B C2B C1B 118.50(11) . . ?
O1B C3B C4B 124.66(12) . . ?
O1B C3B C2B 114.88(11) . . ?
C4B C3B C2B 120.46(12) . . ?
C3B C4B C5B 118.13(12) . . ?
O2B C5B C4B 122.97(13) . . ?
O2B C5B C6B 114.13(12) . . ?
C4B C5B C6B 122.87(12) . . ?
C7B C6B C5B 118.24(12) . . ?
O3B C7B C6B 125.70(12) . . ?
O3B C7B C2B 113.90(11) . . ?
C6B C7B C2B 120.40(12) . . ?
C1A N1A Ag1A 171.04(13) . . ?
C11A N2A Ag1A 169.47(11) . . ?
C1B N1B Ag1B 163.19(12) . . ?
C3A O1A C8A 117.47(10) . . ?
C5A O2A C9A 117.86(11) . . ?
C7A O3A C10A 117.56(10) . . ?
C13A O4A C18A 118.06(10) . . ?
C15A O5A C19A 118.02(10) . . ?
C17A O6A C20A 117.22(11) . . ?
C3B O1B C8B 117.51(11) . . ?
C5B O2B C9B 117.45(12) . . ?
C7B O3B C10B 117.19(11) . . ?
F6B Sb1B F5B 89.26(6) . . ?
F6B Sb1B F2B 90.71(7) . . ?
F5B Sb1B F2B 179.78(6) . . ?
F6B Sb1B F1B 90.88(6) . . ?
F5B Sb1B F1B 90.27(6) . . ?
F2B Sb1B F1B 89.52(6) . . ?
F6B Sb1B F3B 178.07(6) . . ?
F5B Sb1B F3B 89.00(6) . . ?
F2B Sb1B F3B 91.04(7) . . ?
F1B Sb1B F3B 89.95(5) . . ?
F6B Sb1B F4B 90.49(5) . . ?
F5B Sb1B F4B 91.31(5) . . ?
F2B Sb1B F4B 88.91(5) . . ?
F1B Sb1B F4B 177.92(5) . . ?
F3B Sb1B F4B 88.73(4) . . ?
F2A Sb1A F2A 180.00(6) 2_566 . ?
F2A Sb1A F3A 89.99(5) 2_566 2_566 ?
F2A Sb1A F3A 90.01(5) . 2_566 ?
F2A Sb1A F3A 90.01(5) 2_566 . ?
F2A Sb1A F3A 89.99(5) . . ?
F3A Sb1A F3A 180.0 2_566 . ?
F2A Sb1A F1A 90.34(4) 2_566 . ?
F2A Sb1A F1A 89.67(4) . . ?
F3A Sb1A F1A 90.22(5) 2_566 . ?
F3A Sb1A F1A 89.78(5) . . ?
F2A Sb1A F1A 89.66(4) 2_566 2_566 ?
F2A Sb1A F1A 90.34(4) . 2_566 ?
F3A Sb1A F1A 89.78(5) 2_566 2_566 ?
F3A Sb1A F1A 90.22(5) . 2_566 ?
F1A Sb1A F1A 180.00(5) . 2_566 ?

loop_
_geom_bond_atom_site_label_1
_geom_bond_atom_site_label_2
_geom_bond_distance
_geom_bond_site_symmetry_2
_geom_bond_publ_flag
Ag1A N2A 2.0845(11) . ?
Ag1A N1A 2.0924(11) . ?
Ag1B N1B 2.1193(12) . ?
Ag1B N1B 2.1194(12) 2_665 ?
C1A N1A 1.1456(17) . ?
C1A C2A 1.4183(16) . ?
C2A C7A 1.4028(18) . ?
C2A C3A 1.4126(19) . ?
C3A O1A 1.3486(15) . ?
C3A C4A 1.3840(16) . ?
C4A C5A 1.4005(18) . ?
C5A O2A 1.3543(14) . ?
C5A C6A 1.3968(19) . ?
C6A C7A 1.3959(16) . ?
C7A O3A 1.3499(17) . ?
C8A O1A 1.4373(18) . ?
C9A O2A 1.4354(17) . ?
C10A O3A 1.4319(18) . ?
C11A N2A 1.1430(17) . ?
C11A C12A 1.4212(17) . ?
C12A C13A 1.4034(18) . ?
C12A C17A 1.4122(18) . ?
C13A O4A 1.3537(16) . ?
C13A C14A 1.3907(17) . ?
C14A C15A 1.3979(18) . ?
C15A O5A 1.3647(15) . ?
C15A C16A 1.4009(18) . ?
C16A C17A 1.3853(17) . ?
C17A O6A 1.3505(15) . ?
C18A O4A 1.4356(17) . ?
C19A O5A 1.4391(16) . ?
C20A O6A 1.4370(18) . ?
C1B N1B 1.1450(17) . ?
C1B C2B 1.4196(17) . ?
C2B C3B 1.4036(18) . ?
C2B C7B 1.4135(17) . ?
C3B O1B 1.3495(15) . ?
C3B C4B 1.3896(17) . ?
C4B C5B 1.3971(19) . ?
C5B O2B 1.3567(15) . ?
C5B C6B 1.400(2) . ?
C6B C7B 1.3822(18) . ?
C7B O3B 1.3521(16) . ?
C8B O1B 1.4392(18) . ?
C9B O2B 1.436(2) . ?
C10B O3B 1.4338(16) . ?
F1B Sb1B 1.8672(10) . ?
F2B Sb1B 1.8672(12) . ?
F3B Sb1B 1.8722(10) . ?
F4B Sb1B 1.8729(8) . ?
F5B Sb1B 1.8650(11) . ?
F6B Sb1B 1.8602(11) . ?
F1A Sb1A 1.8809(10) . ?
F2A Sb1A 1.8763(9) . ?
F3A Sb1A 1.8768(9) . ?
Sb1A F2A 1.8763(9) 2_566 ?
Sb1A F3A 1.8767(9) 2_566 ?
Sb1A F1A 1.8809(10) 2_566 ?

loop_
_geom_torsion_atom_site_label_1
_geom_torsion_atom_site_label_2
_geom_torsion_atom_site_label_3
_geom_torsion_atom_site_label_4
_geom_torsion
_geom_torsion_site_symmetry_1
_geom_torsion_site_symmetry_2
_geom_torsion_site_symmetry_3
_geom_torsion_site_symmetry_4
_geom_torsion_publ_flag
N1A C1A C2A C7A 165(6) . . . . ?
N1A C1A C2A C3A -12(6) . . . . ?
C7A C2A C3A O1A -175.36(12) . . . . ?
C1A C2A C3A O1A 1.67(18) . . . . ?
C7A C2A C3A C4A 3.11(19) . . . . ?
C1A C2A C3A C4A -179.86(12) . . . . ?
O1A C3A C4A C5A 176.95(12) . . . . ?
C2A C3A C4A C5A -1.36(19) . . . . ?
C3A C4A C5A O2A -179.98(11) . . . . ?
C3A C4A C5A C6A -1.06(19) . . . . ?
O2A C5A C6A C7A -179.51(12) . . . . ?
C4A C5A C6A C7A 1.68(19) . . . . ?
C5A C6A C7A O3A -179.41(12) . . . . ?
C5A C6A C7A C2A 0.13(19) . . . . ?
C3A C2A C7A O3A 177.10(12) . . . . ?
C1A C2A C7A O3A 0.11(18) . . . . ?
C3A C2A C7A C6A -2.48(19) . . . . ?
C1A C2A C7A C6A -179.46(12) . . . . ?
N2A C11A C12A C13A 167(100) . . . . ?
N2A C11A C12A C17A -13(34) . . . . ?
C17A C12A C13A O4A -178.54(13) . . . . ?
C11A C12A C13A O4A 1.3(2) . . . . ?
C17A C12A C13A C14A 0.8(2) . . . . ?
C11A C12A C13A C14A -179.31(13) . . . . ?
O4A C13A C14A C15A 178.77(14) . . . . ?
C12A C13A C14A C15A -0.5(2) . . . . ?
C13A C14A C15A O5A -179.61(13) . . . . ?
C13A C14A C15A C16A -0.3(2) . . . . ?
O5A C15A C16A C17A -179.83(13) . . . . ?
C14A C15A C16A C17A 0.8(2) . . . . ?
C15A C16A C17A O6A 178.90(14) . . . . ?
C15A C16A C17A C12A -0.5(2) . . . . ?
C13A C12A C17A O6A -179.75(13) . . . . ?
C11A C12A C17A O6A 0.4(2) . . . . ?
C13A C12A C17A C16A -0.3(2) . . . . ?
C11A C12A C17A C16A 179.82(13) . . . . ?
N1B C1B C2B C3B -171(3) . . . . ?
N1B C1B C2B C7B 10(3) . . . . ?
C7B C2B C3B O1B 179.69(13) . . . . ?
C1B C2B C3B O1B 1.3(2) . . . . ?
C7B C2B C3B C4B -0.5(2) . . . . ?
C1B C2B C3B C4B -178.81(14) . . . . ?
O1B C3B C4B C5B 179.82(14) . . . . ?
C2B C3B C4B C5B 0.0(2) . . . . ?
C3B C4B C5B O2B 178.37(14) . . . . ?
C3B C4B C5B C6B 0.1(2) . . . . ?
O2B C5B C6B C7B -178.11(14) . . . . ?
C4B C5B C6B C7B 0.3(2) . . . . ?
C5B C6B C7B O3B 178.93(14) . . . . ?
C5B C6B C7B C2B -0.8(2) . . . . ?
C3B C2B C7B O3B -178.87(13) . . . . ?
C1B C2B C7B O3B -0.47(19) . . . . ?
C3B C2B C7B C6B 0.9(2) . . . . ?
C1B C2B C7B C6B 179.27(14) . . . . ?
C2A C1A N1A Ag1A 19(6) . . . . ?
N2A Ag1A N1A C1A 22.9(9) . . . . ?
C12A C11A N2A Ag1A 3(35) . . . . ?
N1A Ag1A N2A C11A 82.3(8) . . . . ?
C2B C1B N1B Ag1B -52(3) . . . . ?
N1B Ag1B N1B C1B 20(4) 2_665 . . . ?
C4A C3A O1A C8A -5.63(19) . . . . ?
C2A C3A O1A C8A 172.76(12) . . . . ?
C6A C5A O2A C9A 3.14(19) . . . . ?
C4A C5A O2A C9A -177.95(12) . . . . ?
C6A C7A O3A C10A 8.4(2) . . . . ?
C2A C7A O3A C10A -171.13(12) . . . . ?
C14A C13A O4A C18A 0.6(2) . . . . ?
C12A C13A O4A C18A 179.90(14) . . . . ?
C14A C15A O5A C19A -7.9(2) . . . . ?
C16A C15A O5A C19A 172.77(13) . . . . ?
C16A C17A O6A C20A 2.3(2) . . . . ?
C12A C17A O6A C20A -178.28(13) . . . . ?
C4B C3B O1B C8B 5.7(2) . . . . ?
C2B C3B O1B C8B -174.50(14) . . . . ?
C4B C5B O2B C9B 5.0(2) . . . . ?
C6B C5B O2B C9B -176.56(15) . . . . ?
C6B C7B O3B C10B -4.0(2) . . . . ?
C2B C7B O3B C10B 175.71(13) . . . . ?
